data_4311916
loop_
_publ_author_name
'Eric Burkholder'
'Vladimir Golub'
'Charles J. O'Connor'
'Jon Zubieta'

_publ_contact_author_address
;Department of Chemistry 
111 College Place
Syracuse University
Syracuse NY 13244    
;
_publ_contact_author_email jazubiet@syr.edu
_publ_contact_author_fax '(315) 443-4070'
_publ_contact_author_name 'Jon Zubieta'
_publ_contact_author_phone '(315) 443-2547'
_publ_section_title
;
 Solid-State Coordination Chemistry of the
 Oxomolybdate-Organodiphosphonate/Nickel-Organoimine System: Structural
 Influences of the Secondary Metal Coordination Cation and Diphosphonate
 Tether Lengths
;
_journal_name_full 'Inorganic Chemistry'
_journal_page_first 7014
_journal_page_last 7029
_journal_paper_doi 10.1021/ic049201k
_journal_volume 43
_journal_year 2004
_chemical_formula_sum 'C49 H41 Mo7 N12 Ni2 O30.5 P2'
_chemical_formula_weight 2136.88
_space_group_IT_number 9
_symmetry_cell_setting monoclinic
_symmetry_Int_Tables_number 9
_symmetry_space_group_name_Hall 'C -2yc'
_symmetry_space_group_name_H-M 'C 1 c 1'
_atom_sites_solution_hydrogens geom
_atom_sites_solution_primary direct
_atom_sites_solution_secondary difmap
_audit_creation_method SHELXL-97
_cell_angle_alpha 90.00
_cell_angle_beta 99.901(2)
_cell_angle_gamma 90.00
_cell_formula_units_Z 4
_cell_length_a 11.8055(14)
_cell_length_b 24.057(3)
_cell_length_c 22.381(3)
_cell_measurement_reflns_used 864
_cell_measurement_temperature 90(2)
_cell_measurement_theta_max 29.16
_cell_measurement_theta_min 1.69
_cell_volume 6261.6(14)
_computing_cell_refinement 'Bruker SMART'
_computing_data_collection 'Bruker SMART'
_computing_data_reduction 'Bruker SAINT'
_computing_molecular_graphics 'Bruker SHELXTL and CrystalMaker 6.x'
_computing_publication_material 'Bruker SHELXTL'
_computing_structure_refinement 'SHELXL-97 (Sheldrick, 1997)'
_computing_structure_solution 'SHELXS-97 (Sheldrick, 1990)'
_diffrn_ambient_temperature 90(2)
_diffrn_detector_area_resol_mean 512
_diffrn_measured_fraction_theta_full 0.997
_diffrn_measured_fraction_theta_max 0.997
_diffrn_measurement_device_type 'P4 w/ APEX CCD detector'
_diffrn_measurement_method 'Phi and omega scans'
_diffrn_radiation_monochromator graphite
_diffrn_radiation_probe x-ray
_diffrn_radiation_type MoK\a
_diffrn_radiation_wavelength 0.71073
_diffrn_reflns_av_R_equivalents 0.0642
_diffrn_reflns_av_sigmaI/netI 0.1031
_diffrn_reflns_limit_h_max 16
_diffrn_reflns_limit_h_min -16
_diffrn_reflns_limit_k_max 32
_diffrn_reflns_limit_k_min -32
_diffrn_reflns_limit_l_max 30
_diffrn_reflns_limit_l_min -30
_diffrn_reflns_number 34693
_diffrn_reflns_theta_full 29.16
_diffrn_reflns_theta_max 29.16
_diffrn_reflns_theta_min 1.69
_diffrn_source 'fine-focus sealed tube'
_diffrn_standards_decay_% 0.001
_exptl_absorpt_coefficient_mu 2.094
_exptl_absorpt_correction_T_max 0.8504
_exptl_absorpt_correction_T_min 0.8179
_exptl_absorpt_correction_type multi-scan
_exptl_absorpt_process_details 'SADABS SHELXL-97 (Sheldrick, 1997)'
_exptl_crystal_colour orange
_exptl_crystal_density_diffrn 2.267
_exptl_crystal_density_method 'not measured'
_exptl_crystal_description hexagonal
_exptl_crystal_F_000 4172
_exptl_crystal_size_max 0.10
_exptl_crystal_size_mid 0.10
_exptl_crystal_size_min 0.08
_refine_diff_density_max 1.495
_refine_diff_density_min -1.228
_refine_diff_density_rms 0.186
_refine_ls_abs_structure_details 'Flack H D (1983), Acta Cryst. A39, 876-881'
_refine_ls_abs_structure_Flack 0.00(8)
_refine_ls_extinction_method none
_refine_ls_goodness_of_fit_ref 0.961
_refine_ls_hydrogen_treatment constr
_refine_ls_matrix_type full
_refine_ls_number_parameters 929
_refine_ls_number_reflns 16402
_refine_ls_number_restraints 14
_refine_ls_restrained_S_all 0.960
_refine_ls_R_factor_all 0.0766
_refine_ls_R_factor_gt 0.0508
_refine_ls_shift/su_max 0.002
_refine_ls_shift/su_mean 0.001
_refine_ls_structure_factor_coef Fsqd
_refine_ls_weighting_details 'calc w=1/[\s^2^(Fo^2^)+(0.0498P)^2^+0.0000P] where P=(Fo^2^+2Fc^2^)/3'
_refine_ls_weighting_scheme calc
_refine_ls_wR_factor_gt 0.1001
_refine_ls_wR_factor_ref 0.1113
_reflns_number_gt 12863
_reflns_number_total 16402
_reflns_threshold_expression >2sigma(I)
_cod_data_source_file ic049201ksi20040618_041245.cif
_cod_data_source_block compound9
_cod_original_cell_volume 6261.5(13)
_cod_original_formula_sum 'C49 H41 Mo7 N12 Ni2 O30.50 P2'
_cod_database_code 4311916

loop_
_symmetry_equiv_pos_as_xyz
'x, y, z'
'x, -y, z+1/2'
'x+1/2, y+1/2, z'
'x+1/2, -y+1/2, z+1/2'

loop_
_atom_site_label
_atom_site_type_symbol
_atom_site_fract_x
_atom_site_fract_y
_atom_site_fract_z
_atom_site_U_iso_or_equiv
_atom_site_adp_type
_atom_site_occupancy
_atom_site_symmetry_multiplicity
_atom_site_calc_flag
_atom_site_refinement_flags
_atom_site_disorder_assembly
_atom_site_disorder_group
Mo1 Mo 0.82086(5) 0.46254(3) 0.05101(3) 0.01324(14) Uani 1 1 d . . .
Mo2 Mo 0.68350(6) 0.33268(3) 0.03453(3) 0.01650(15) Uani 1 1 d . . .
Mo3 Mo 0.86666(6) 0.24217(3) 0.09100(3) 0.01639(15) Uani 1 1 d . . .
Mo4 Mo 1.00355(5) 0.35694(3) 0.06958(3) 0.01303(14) Uani 1 1 d . . .
Mo5 Mo 1.01860(6) 0.27040(3) 0.22009(3) 0.01489(14) Uani 1 1 d . . .
Mo6 Mo 1.14801(6) 0.41315(3) 0.23260(3) 0.01347(14) Uani 1 1 d . . .
Mo7 Mo 0.98197(6) 0.52338(3) 0.20467(3) 0.01401(14) Uani 1 1 d . . .
Ni1 Ni 0.37995(9) 0.56470(4) 0.39974(5) 0.0138(2) Uani 1 1 d . . .
Ni2 Ni 0.62267(8) 0.31348(4) 0.39276(5) 0.0120(2) Uani 1 1 d . . .
P1 P 0.85803(17) 0.38896(8) 0.18725(9) 0.0124(4) Uani 1 1 d . . .
P2 P 0.70245(17) 0.48818(8) 0.16864(10) 0.0141(4) Uani 1 1 d . . .
O1 O 0.8527(5) 0.3886(2) 0.1178(2) 0.0141(11) Uani 1 1 d . . .
O2 O 0.8709(5) 0.3300(2) 0.2117(3) 0.0158(12) Uani 1 1 d . . .
O3 O 0.9543(5) 0.4281(2) 0.2168(2) 0.0138(11) Uani 1 1 d . . .
O4 O 0.8095(5) 0.5228(2) 0.1953(3) 0.0163(12) Uani 1 1 d . . .
O5 O 0.5951(5) 0.5131(2) 0.1826(3) 0.0196(13) Uani 1 1 d . . .
O6 O 0.6982(5) 0.4798(2) 0.0998(2) 0.0141(11) Uani 1 1 d . . .
O7 O 0.9211(5) 0.4961(2) 0.1062(3) 0.0158(12) Uani 1 1 d . . .
O8 O 0.9304(5) 0.4168(2) 0.0199(2) 0.0173(12) Uani 1 1 d . . .
O9 O 0.7858(5) 0.5102(2) -0.0049(3) 0.0198(13) Uani 1 1 d . . .
O10 O 0.7055(5) 0.4045(2) 0.0123(3) 0.0194(13) Uani 1 1 d . . .
O11 O 0.6098(5) 0.3380(2) 0.0931(3) 0.0247(14) Uani 1 1 d . . .
O12 O 0.5905(5) 0.3059(2) -0.0252(3) 0.0210(13) Uani 1 1 d . . .
O13 O 0.7157(5) 0.2448(3) 0.0730(3) 0.0294(16) Uani 1 1 d . . .
O14 O 0.8480(5) 0.3097(2) 0.0359(3) 0.0158(12) Uani 1 1 d . . .
O15 O 0.9123(6) 0.1889(2) 0.0516(3) 0.0283(15) Uani 1 1 d . . .
O16 O 0.8940(5) 0.2236(2) 0.1711(3) 0.0206(13) Uani 1 1 d . . .
O17 O 0.9992(5) 0.2922(2) 0.1224(2) 0.0158(12) Uani 1 1 d . . .
O18 O 1.0862(5) 0.3332(2) 0.0203(3) 0.0182(12) Uani 1 1 d . . .
O19 O 1.0961(5) 0.3927(2) 0.1256(3) 0.0168(12) Uani 1 1 d . . .
O20 O 1.1287(5) 0.2272(2) 0.2111(3) 0.0197(13) Uani 1 1 d . . .
O21 O 0.9929(5) 0.2535(2) 0.2904(3) 0.0199(13) Uani 1 1 d . . .
O22 O 1.1046(5) 0.3377(2) 0.2337(3) 0.0197(13) Uani 1 1 d . . .
O23 O 1.2878(5) 0.4073(2) 0.2242(3) 0.0199(13) Uani 1 1 d . . .
O24 O 1.1590(5) 0.4288(2) 0.3070(3) 0.0184(12) Uani 1 1 d . . .
O25 O 1.1193(5) 0.4875(2) 0.1973(2) 0.0138(11) Uani 1 1 d . . .
O26 O 0.9989(5) 0.5358(2) 0.2807(3) 0.0197(13) Uani 1 1 d . . .
O27 O 1.0032(5) 0.5875(2) 0.1756(3) 0.0212(13) Uani 1 1 d . . .
O90 O 0.9737(8) 0.6105(3) 0.3865(4) 0.058(2) Uani 1 1 d . . .
O91 O 0.0202(8) 0.0788(3) 0.0634(5) 0.074(3) Uani 1 1 d . . .
O92 O 0.5100(8) 0.4392(4) 0.2596(4) 0.062(3) Uani 1 1 d . . .
O93 O 0.1530(13) 0.7729(7) 0.1987(7) 0.046(4) Uani 0.50 1 d P . .
N1 N 0.3077(6) 0.5731(3) 0.3066(3) 0.0169(14) Uani 1 1 d . . .
N2 N 0.3000(6) 0.6402(3) 0.3965(3) 0.0133(13) Uani 1 1 d . . .
N3 N 0.4153(6) 0.5897(3) 0.4901(3) 0.0147(14) Uani 1 1 d . . .
N4 N 0.2589(6) 0.5119(3) 0.4311(4) 0.0183(15) Uani 1 1 d . . .
N5 N 0.4596(6) 0.4888(3) 0.4003(3) 0.0123(13) Uani 1 1 d U . .
N6 N 0.5364(6) 0.5845(3) 0.3733(3) 0.0139(14) Uani 1 1 d . . .
N7 N 0.7468(5) 0.3632(3) 0.3645(3) 0.0123(13) Uani 1 1 d . . .
N8 N 0.5525(5) 0.3896(3) 0.3947(3) 0.0105(13) Uani 1 1 d . . .
N9 N 0.4661(6) 0.2943(3) 0.4166(3) 0.0133(13) Uani 1 1 d . . .
N10 N 0.5487(6) 0.2801(3) 0.3078(3) 0.0210(16) Uani 1 1 d . . .
N11 N 0.7000(5) 0.2384(3) 0.3942(3) 0.0108(13) Uani 1 1 d . . .
N12 N 0.7282(6) 0.3134(3) 0.4792(3) 0.0148(14) Uani 1 1 d . . .
C1 C 0.7286(7) 0.4189(3) 0.2013(4) 0.0142(16) Uani 1 1 d . . .
H1A H 0.7310 0.4211 0.2456 0.017 Uiso 1 1 calc R . .
H1B H 0.6637 0.3943 0.1843 0.017 Uiso 1 1 calc R . .
C2 C 0.3360(7) 0.5422(3) 0.2621(4) 0.0194(18) Uani 1 1 d . . .
H2 H 0.3697 0.5068 0.2721 0.023 Uiso 1 1 calc R . .
C3 C 0.3193(7) 0.5584(4) 0.2029(4) 0.024(2) Uani 1 1 d . . .
H3 H 0.3375 0.5339 0.1726 0.028 Uiso 1 1 calc R . .
C4 C 0.2755(7) 0.6107(4) 0.1870(4) 0.0210(18) Uani 1 1 d . . .
H4 H 0.2680 0.6239 0.1465 0.025 Uiso 1 1 calc R . .
C5 C 0.2427(7) 0.6437(3) 0.2328(4) 0.0161(17) Uani 1 1 d . . .
H5 H 0.2094 0.6793 0.2236 0.019 Uiso 1 1 calc R . .
C6 C 0.2593(7) 0.6237(3) 0.2917(4) 0.0151(16) Uani 1 1 d . . .
C7 C 0.3148(6) 0.6688(3) 0.4483(3) 0.0089(14) Uani 1 1 d U . .
C8 C 0.3612(6) 0.6373(3) 0.5029(4) 0.0122(15) Uani 1 1 d . . .
C9 C 0.3402(7) 0.6500(4) 0.5591(4) 0.0203(18) Uani 1 1 d . . .
H9 H 0.3020 0.6836 0.5657 0.024 Uiso 1 1 calc R . .
C10 C 0.3754(8) 0.6130(4) 0.6073(4) 0.024(2) Uani 1 1 d . . .
H10 H 0.3618 0.6210 0.6470 0.029 Uiso 1 1 calc R . .
C11 C 0.4304(7) 0.5646(4) 0.5952(4) 0.024(2) Uani 1 1 d . . .
H11 H 0.4537 0.5380 0.6262 0.028 Uiso 1 1 calc R . .
C12 C 0.4507(7) 0.5558(3) 0.5364(4) 0.0187(18) Uani 1 1 d . . .
H12 H 0.4925 0.5235 0.5290 0.022 Uiso 1 1 calc R . .
C13 C 0.1741(7) 0.5290(4) 0.4589(4) 0.024(2) Uani 1 1 d . . .
H13 H 0.1436 0.5652 0.4497 0.029 Uiso 1 1 calc R . .
C14 C 0.1276(8) 0.4974(4) 0.5002(5) 0.026(2) Uani 1 1 d . . .
H14 H 0.0655 0.5111 0.5179 0.031 Uiso 1 1 calc R . .
C15 C 0.1736(8) 0.4452(4) 0.5154(4) 0.026(2) Uani 1 1 d . . .
H15 H 0.1449 0.4231 0.5445 0.031 Uiso 1 1 calc R . .
C16 C 0.2618(7) 0.4258(3) 0.4876(4) 0.0181(17) Uani 1 1 d . . .
H16 H 0.2947 0.3902 0.4974 0.022 Uiso 1 1 calc R . .
C17 C 0.3016(7) 0.4595(3) 0.4448(4) 0.0172(17) Uani 1 1 d . . .
C18 C 0.4011(7) 0.4450(3) 0.4165(4) 0.0133(16) Uani 1 1 d . . .
C19 C 0.5605(7) 0.4872(3) 0.3816(4) 0.0137(16) Uani 1 1 d . . .
C20 C 0.5955(6) 0.5397(3) 0.3578(4) 0.0121(15) Uani 1 1 d . . .
C21 C 0.6711(7) 0.5449(3) 0.3168(4) 0.0169(17) Uani 1 1 d . . .
H21 H 0.7075 0.5130 0.3038 0.020 Uiso 1 1 calc R . .
C22 C 0.6933(7) 0.5976(3) 0.2948(4) 0.0216(19) Uani 1 1 d . . .
H22 H 0.7450 0.6022 0.2670 0.026 Uiso 1 1 calc R . .
C23 C 0.6379(7) 0.6424(3) 0.3147(4) 0.0161(16) Uani 1 1 d . . .
H23 H 0.6545 0.6790 0.3026 0.019 Uiso 1 1 calc R . .
C24 C 0.5592(7) 0.6344(3) 0.3517(4) 0.0149(16) Uani 1 1 d . . .
H24 H 0.5185 0.6658 0.3628 0.018 Uiso 1 1 calc R . .
C25 C 0.8467(7) 0.3448(3) 0.3527(4) 0.0169(17) Uani 1 1 d . . .
H25 H 0.8542 0.3064 0.3441 0.020 Uiso 1 1 calc R . .
C26 C 0.9396(7) 0.3792(3) 0.3526(4) 0.0174(17) Uani 1 1 d . . .
H26 H 1.0094 0.3649 0.3432 0.021 Uiso 1 1 calc R . .
C27 C 0.9307(7) 0.4345(4) 0.3660(4) 0.0183(17) Uani 1 1 d . . .
H27 H 0.9945 0.4586 0.3666 0.022 Uiso 1 1 calc R . .
C28 C 0.8272(7) 0.4548(3) 0.3790(3) 0.0132(16) Uani 1 1 d . . .
H28 H 0.8204 0.4926 0.3902 0.016 Uiso 1 1 calc R . .
C29 C 0.7338(6) 0.4189(3) 0.3752(3) 0.0100(14) Uani 1 1 d . . .
C30 C 0.6162(7) 0.4342(3) 0.3839(3) 0.0117(15) Uani 1 1 d . . .
C31 C 0.4467(7) 0.3932(3) 0.4078(4) 0.0146(16) Uani 1 1 d . . .
C32 C 0.3908(6) 0.3371(3) 0.4082(3) 0.0096(14) Uani 1 1 d . . .
C33 C 0.2719(7) 0.3294(3) 0.3966(4) 0.0162(17) Uani 1 1 d . . .
H33 H 0.2212 0.3602 0.3894 0.019 Uiso 1 1 calc R . .
C34 C 0.2302(7) 0.2762(3) 0.3959(4) 0.0176(17) Uani 1 1 d . . .
H34 H 0.1496 0.2698 0.3876 0.021 Uiso 1 1 calc R . .
C35 C 0.3054(7) 0.2321(3) 0.4072(4) 0.0179(17) Uani 1 1 d . . .
H35 H 0.2777 0.1952 0.4086 0.021 Uiso 1 1 calc R . .
C36 C 0.4226(7) 0.2430(3) 0.4165(4) 0.0152(16) Uani 1 1 d . . .
H36 H 0.4744 0.2126 0.4231 0.018 Uiso 1 1 calc R . .
C37 C 0.4550(7) 0.3008(3) 0.2717(4) 0.0207(19) Uani 1 1 d . . .
H37 H 0.4381 0.3393 0.2744 0.025 Uiso 1 1 calc R . .
C38 C 0.3831(7) 0.2684(4) 0.2312(4) 0.0202(19) Uani 1 1 d . . .
H38 H 0.3172 0.2843 0.2069 0.024 Uiso 1 1 calc R . .
C39 C 0.4069(7) 0.2127(4) 0.2260(4) 0.0216(19) Uani 1 1 d . . .
H39 H 0.3570 0.1896 0.1988 0.026 Uiso 1 1 calc R . .
C40 C 0.5048(7) 0.1909(3) 0.2612(4) 0.0150(16) Uani 1 1 d . . .
H40 H 0.5245 0.1529 0.2579 0.018 Uiso 1 1 calc R . .
C41 C 0.5734(7) 0.2260(3) 0.3014(4) 0.0164(17) Uani 1 1 d . . .
C42 C 0.6747(7) 0.2058(3) 0.3454(4) 0.0156(16) Uani 1 1 d . . .
C43 C 0.7410(7) 0.1574(3) 0.3438(4) 0.0148(16) Uani 1 1 d . . .
C44 C 0.7733(6) 0.2251(3) 0.4447(4) 0.0112(15) Uani 1 1 d . . .
C45 C 0.8027(7) 0.2707(3) 0.4876(4) 0.0151(16) Uani 1 1 d . . .
C46 C 0.9043(7) 0.2727(3) 0.5312(4) 0.0178(17) Uani 1 1 d . . .
H46 H 0.9580 0.2429 0.5353 0.021 Uiso 1 1 calc R . .
C47 C 0.9235(8) 0.3188(3) 0.5675(4) 0.0228(19) Uani 1 1 d . . .
H47 H 0.9913 0.3213 0.5972 0.027 Uiso 1 1 calc R . .
C48 C 0.8437(8) 0.3623(4) 0.5610(4) 0.025(2) Uani 1 1 d . . .
H48 H 0.8559 0.3942 0.5863 0.030 Uiso 1 1 calc R . .
C49 C 0.7468(8) 0.3578(3) 0.5168(4) 0.0191(17) Uani 1 1 d . . .
H49 H 0.6913 0.3868 0.5127 0.023 Uiso 1 1 calc R . .

loop_
_atom_site_aniso_label
_atom_site_aniso_U_11
_atom_site_aniso_U_22
_atom_site_aniso_U_33
_atom_site_aniso_U_23
_atom_site_aniso_U_13
_atom_site_aniso_U_12
Mo1 0.0145(3) 0.0083(3) 0.0160(3) 0.0008(3) 0.0001(3) -0.0002(3)
Mo2 0.0137(3) 0.0110(3) 0.0239(4) -0.0024(3) 0.0007(3) -0.0003(3)
Mo3 0.0179(4) 0.0079(3) 0.0226(4) -0.0005(3) 0.0014(3) -0.0001(3)
Mo4 0.0129(3) 0.0093(3) 0.0162(3) -0.0008(3) 0.0007(3) -0.0011(3)
Mo5 0.0183(4) 0.0067(3) 0.0188(4) 0.0024(3) 0.0009(3) 0.0018(3)
Mo6 0.0139(3) 0.0094(3) 0.0165(3) 0.0006(3) 0.0011(3) 0.0009(3)
Mo7 0.0153(3) 0.0070(3) 0.0182(4) -0.0014(3) -0.0014(3) -0.0006(3)
Ni1 0.0134(5) 0.0045(4) 0.0227(6) -0.0009(4) 0.0007(4) 0.0019(4)
Ni2 0.0138(5) 0.0040(4) 0.0177(5) -0.0012(4) 0.0014(4) 0.0025(4)
P1 0.0141(10) 0.0067(9) 0.0162(10) 0.0008(7) 0.0018(8) 0.0012(7)
P2 0.0129(10) 0.0087(9) 0.0195(11) -0.0025(8) -0.0004(8) 0.0004(7)
O1 0.020(3) 0.004(2) 0.018(3) 0.001(2) 0.000(2) 0.001(2)
O2 0.017(3) 0.007(3) 0.025(3) 0.003(2) 0.008(2) 0.000(2)
O3 0.017(3) 0.008(3) 0.015(3) -0.002(2) -0.003(2) -0.003(2)
O4 0.016(3) 0.008(3) 0.024(3) -0.007(2) 0.002(2) 0.001(2)
O5 0.017(3) 0.014(3) 0.028(3) -0.005(2) 0.003(2) 0.000(2)
O6 0.017(3) 0.005(3) 0.019(3) 0.004(2) -0.001(2) 0.001(2)
O7 0.015(3) 0.010(3) 0.021(3) 0.003(2) -0.002(2) 0.000(2)
O8 0.017(3) 0.014(3) 0.018(3) -0.001(2) -0.004(2) -0.003(2)
O9 0.021(3) 0.012(3) 0.024(3) 0.000(2) -0.002(3) -0.001(2)
O10 0.024(3) 0.015(3) 0.017(3) 0.001(2) -0.005(2) -0.004(2)
O11 0.028(4) 0.016(3) 0.030(4) 0.002(3) 0.005(3) -0.007(3)
O12 0.022(3) 0.015(3) 0.023(3) -0.002(2) -0.003(3) -0.003(2)
O13 0.014(3) 0.032(4) 0.040(4) 0.002(3) 0.000(3) -0.008(3)
O14 0.015(3) 0.012(3) 0.020(3) 0.002(2) 0.002(2) 0.000(2)
O15 0.042(4) 0.011(3) 0.031(4) -0.007(3) 0.004(3) 0.005(3)
O16 0.019(3) 0.012(3) 0.030(3) 0.006(2) 0.004(3) -0.002(2)
O17 0.021(3) 0.010(3) 0.015(3) -0.001(2) -0.002(2) -0.002(2)
O18 0.014(3) 0.015(3) 0.026(3) 0.002(2) 0.005(2) 0.002(2)
O19 0.015(3) 0.013(3) 0.023(3) -0.003(2) 0.006(2) -0.001(2)
O20 0.026(3) 0.011(3) 0.023(3) 0.004(2) 0.005(3) 0.005(2)
O21 0.026(3) 0.009(3) 0.025(3) -0.005(2) 0.004(3) 0.002(2)
O22 0.024(3) 0.007(3) 0.026(3) 0.002(2) -0.001(3) 0.003(2)
O23 0.016(3) 0.017(3) 0.027(3) 0.004(2) 0.005(3) -0.001(2)
O24 0.022(3) 0.012(3) 0.021(3) 0.002(2) 0.001(2) -0.003(2)
O25 0.017(3) 0.004(2) 0.020(3) 0.003(2) 0.003(2) -0.002(2)
O26 0.019(3) 0.015(3) 0.025(3) 0.002(2) 0.003(3) 0.000(2)
O27 0.026(3) 0.005(3) 0.029(3) -0.001(2) -0.004(3) -0.002(2)
O90 0.077(7) 0.028(4) 0.064(6) -0.004(4) -0.006(5) 0.006(4)
O91 0.057(6) 0.020(4) 0.125(9) 0.019(5) -0.040(6) -0.001(4)
O92 0.060(6) 0.049(6) 0.073(7) -0.001(5) 0.002(5) 0.014(5)
O93 0.040(9) 0.048(10) 0.055(11) 0.012(8) 0.019(8) -0.001(8)
N1 0.014(3) 0.008(3) 0.029(4) 0.000(3) 0.004(3) 0.000(3)
N2 0.015(3) 0.005(3) 0.019(4) 0.003(3) 0.001(3) 0.003(3)
N3 0.015(3) 0.004(3) 0.025(4) 0.004(3) -0.001(3) 0.000(2)
N4 0.009(3) 0.007(3) 0.040(4) -0.003(3) 0.005(3) 0.003(3)
N5 0.017(3) 0.002(3) 0.016(3) 0.000(2) 0.000(2) 0.004(2)
N6 0.017(3) 0.003(3) 0.021(4) 0.002(3) 0.000(3) 0.002(3)
N7 0.015(3) 0.010(3) 0.013(3) 0.000(3) 0.005(3) 0.003(3)
N8 0.012(3) 0.007(3) 0.013(3) -0.002(2) 0.003(3) 0.001(2)
N9 0.014(3) 0.006(3) 0.020(4) 0.002(3) 0.003(3) -0.001(2)
N10 0.020(4) 0.014(3) 0.027(4) -0.006(3) -0.004(3) 0.006(3)
N11 0.013(3) 0.006(3) 0.012(3) -0.004(2) -0.001(3) 0.000(2)
N12 0.019(3) 0.007(3) 0.017(4) 0.002(3) -0.002(3) 0.003(3)
C1 0.022(4) 0.007(4) 0.014(4) 0.002(3) 0.002(3) 0.002(3)
C2 0.017(4) 0.012(4) 0.028(5) -0.009(3) 0.003(4) 0.002(3)
C3 0.020(5) 0.020(5) 0.031(5) -0.009(4) 0.006(4) 0.000(4)
C4 0.018(4) 0.019(4) 0.025(5) -0.001(4) 0.000(4) 0.003(3)
C5 0.012(4) 0.006(3) 0.030(5) 0.004(3) 0.000(3) -0.002(3)
C6 0.012(4) 0.008(4) 0.025(4) 0.002(3) 0.002(3) 0.006(3)
C7 0.007(3) 0.004(3) 0.014(3) -0.003(2) -0.003(2) 0.003(2)
C8 0.007(3) 0.008(3) 0.022(4) 0.001(3) 0.003(3) -0.003(3)
C9 0.018(4) 0.013(4) 0.028(5) 0.005(3) 0.000(4) 0.003(3)
C10 0.022(5) 0.031(5) 0.022(5) 0.014(4) 0.008(4) 0.008(4)
C11 0.018(4) 0.026(5) 0.024(5) 0.013(4) -0.005(4) -0.007(4)
C12 0.019(4) 0.012(4) 0.024(5) 0.007(3) -0.001(3) 0.001(3)
C13 0.018(4) 0.013(4) 0.044(6) 0.001(4) 0.011(4) 0.005(3)
C14 0.018(4) 0.014(4) 0.052(6) -0.003(4) 0.020(4) 0.002(3)
C15 0.025(5) 0.017(4) 0.037(6) -0.002(4) 0.012(4) 0.003(4)
C16 0.021(4) 0.008(4) 0.028(5) -0.001(3) 0.011(4) -0.003(3)
C17 0.014(4) 0.010(4) 0.026(5) -0.006(3) -0.003(3) 0.001(3)
C18 0.021(4) 0.004(3) 0.014(4) 0.001(3) 0.001(3) 0.003(3)
C19 0.017(4) 0.002(3) 0.020(4) 0.000(3) -0.004(3) 0.005(3)
C20 0.012(4) 0.004(3) 0.019(4) -0.003(3) -0.002(3) 0.000(3)
C21 0.017(4) 0.013(4) 0.020(4) 0.002(3) 0.001(3) 0.002(3)
C22 0.017(4) 0.017(4) 0.032(5) 0.004(4) 0.008(4) 0.003(3)
C23 0.020(4) 0.005(3) 0.020(4) 0.001(3) -0.003(3) -0.001(3)
C24 0.016(4) 0.004(3) 0.022(4) 0.002(3) -0.005(3) 0.002(3)
C25 0.021(4) 0.011(4) 0.018(4) 0.008(3) 0.000(3) 0.002(3)
C26 0.019(4) 0.012(4) 0.024(5) 0.005(3) 0.010(3) 0.007(3)
C27 0.016(4) 0.023(4) 0.017(4) 0.006(3) 0.005(3) -0.006(3)
C28 0.024(4) 0.007(3) 0.009(4) -0.001(3) 0.001(3) 0.000(3)
C29 0.011(4) 0.007(3) 0.013(4) 0.000(3) 0.003(3) -0.002(3)
C30 0.022(4) 0.002(3) 0.011(4) -0.003(3) 0.001(3) 0.001(3)
C31 0.016(4) 0.004(3) 0.022(4) 0.001(3) -0.002(3) -0.002(3)
C32 0.014(4) 0.004(3) 0.009(4) -0.001(3) 0.000(3) 0.001(3)
C33 0.017(4) 0.008(4) 0.023(5) -0.003(3) 0.001(3) 0.000(3)
C34 0.015(4) 0.011(4) 0.022(4) 0.003(3) -0.009(3) -0.001(3)
C35 0.023(4) 0.007(4) 0.023(4) 0.008(3) 0.003(3) 0.000(3)
C36 0.024(4) 0.009(4) 0.014(4) 0.000(3) 0.005(3) 0.001(3)
C37 0.026(5) 0.008(4) 0.024(5) 0.000(3) -0.007(4) 0.005(3)
C38 0.014(4) 0.020(4) 0.021(5) 0.011(3) -0.011(3) 0.003(3)
C39 0.018(4) 0.022(5) 0.021(5) -0.002(4) -0.009(3) -0.001(4)
C40 0.019(4) 0.006(3) 0.020(4) -0.004(3) 0.002(3) 0.003(3)
C41 0.017(4) 0.010(4) 0.021(4) 0.002(3) -0.002(3) 0.006(3)
C42 0.014(4) 0.008(4) 0.022(4) 0.003(3) -0.004(3) 0.007(3)
C43 0.016(4) 0.008(4) 0.017(4) -0.005(3) -0.005(3) -0.001(3)
C44 0.014(4) 0.004(3) 0.017(4) -0.001(3) 0.007(3) 0.001(3)
C45 0.020(4) 0.006(4) 0.019(4) -0.001(3) 0.000(3) -0.004(3)
C46 0.019(4) 0.013(4) 0.022(4) -0.001(3) 0.005(3) 0.000(3)
C47 0.027(5) 0.015(4) 0.021(5) -0.003(3) -0.012(4) -0.006(4)
C48 0.039(5) 0.011(4) 0.022(5) -0.007(3) -0.007(4) 0.000(4)
C49 0.030(5) 0.007(4) 0.018(4) -0.004(3) -0.001(4) 0.005(3)

loop_
_atom_type_symbol
_atom_type_description
_atom_type_scat_dispersion_real
_atom_type_scat_dispersion_imag
_atom_type_scat_source
C C 0.0033 0.0016 'International Tables Vol C Tables 4.2.6.8 and 6.1.1.4'
H H 0.0000 0.0000 'International Tables Vol C Tables 4.2.6.8 and 6.1.1.4'
N N 0.0061 0.0033 'International Tables Vol C Tables 4.2.6.8 and 6.1.1.4'
O O 0.0106 0.0060 'International Tables Vol C Tables 4.2.6.8 and 6.1.1.4'
Ni Ni 0.3393 1.1124 'International Tables Vol C Tables 4.2.6.8 and 6.1.1.4'
Mo Mo -1.6832 0.6857 'International Tables Vol C Tables 4.2.6.8 and 6.1.1.4'
P P 0.1023 0.0942 'International Tables Vol C Tables 4.2.6.8 and 6.1.1.4'

loop_
_geom_angle_atom_site_label_1
_geom_angle_atom_site_label_2
_geom_angle_atom_site_label_3
_geom_angle
_geom_angle_site_symmetry_1
_geom_angle_site_symmetry_3
_geom_angle_publ_flag
O9 Mo1 O7 104.9(3) . . ?
O9 Mo1 O8 102.4(3) . . ?
O7 Mo1 O8 96.0(2) . . ?
O9 Mo1 O6 98.9(2) . . ?
O7 Mo1 O6 89.1(2) . . ?
O8 Mo1 O6 156.0(2) . . ?
O9 Mo1 O10 95.1(3) . . ?
O7 Mo1 O10 159.4(2) . . ?
O8 Mo1 O10 84.0(2) . . ?
O6 Mo1 O10 83.2(2) . . ?
O9 Mo1 O1 171.7(2) . . ?
O7 Mo1 O1 83.4(2) . . ?
O8 Mo1 O1 75.4(2) . . ?
O6 Mo1 O1 81.9(2) . . ?
O10 Mo1 O1 76.7(2) . . ?
O11 Mo2 O12 106.7(3) . . ?
O11 Mo2 O10 104.7(3) . . ?
O12 Mo2 O10 104.2(3) . . ?
O11 Mo2 O14 129.0(3) . . ?
O12 Mo2 O14 113.4(3) . . ?
O10 Mo2 O14 94.7(2) . . ?
O11 Mo2 O13 81.6(3) . . ?
O12 Mo2 O13 89.4(3) . . ?
O10 Mo2 O13 162.2(2) . . ?
O14 Mo2 O13 69.1(2) . . ?
O15 Mo3 O13 108.0(3) . . ?
O15 Mo3 O16 107.9(3) . . ?
O13 Mo3 O16 103.6(3) . . ?
O15 Mo3 O17 109.8(3) . . ?
O13 Mo3 O17 139.3(3) . . ?
O16 Mo3 O17 78.9(2) . . ?
O15 Mo3 O14 107.4(3) . . ?
O13 Mo3 O14 80.3(3) . . ?
O16 Mo3 O14 141.0(2) . . ?
O17 Mo3 O14 74.3(2) . . ?
O18 Mo4 O19 106.0(3) . . ?
O18 Mo4 O8 97.3(3) . . ?
O19 Mo4 O8 102.1(2) . . ?
O18 Mo4 O17 101.7(3) . . ?
O19 Mo4 O17 92.1(2) . . ?
O8 Mo4 O17 152.1(2) . . ?
O18 Mo4 O14 98.3(2) . . ?
O19 Mo4 O14 153.2(2) . . ?
O8 Mo4 O14 85.6(2) . . ?
O17 Mo4 O14 71.8(2) . . ?
O18 Mo4 O1 166.2(2) . . ?
O19 Mo4 O1 86.6(2) . . ?
O8 Mo4 O1 74.1(2) . . ?
O17 Mo4 O1 83.1(2) . . ?
O14 Mo4 O1 70.71(19) . . ?
O20 Mo5 O21 103.0(3) . . ?
O20 Mo5 O22 98.1(3) . . ?
O21 Mo5 O22 103.2(3) . . ?
O20 Mo5 O16 95.4(3) . . ?
O21 Mo5 O16 98.0(3) . . ?
O22 Mo5 O16 151.4(2) . . ?
O20 Mo5 O17 88.9(2) . . ?
O21 Mo5 O17 164.0(2) . . ?
O22 Mo5 O17 85.3(2) . . ?
O16 Mo5 O17 69.8(2) . . ?
O20 Mo5 O2 168.4(2) . . ?
O21 Mo5 O2 88.3(2) . . ?
O22 Mo5 O2 81.7(2) . . ?
O16 Mo5 O2 80.1(2) . . ?
O17 Mo5 O2 79.6(2) . . ?
O24 Mo6 O23 102.5(3) . . ?
O24 Mo6 O22 100.1(3) . . ?
O23 Mo6 O22 101.1(3) . . ?
O24 Mo6 O25 99.9(2) . . ?
O23 Mo6 O25 97.8(3) . . ?
O22 Mo6 O25 148.7(2) . . ?
O24 Mo6 O3 91.3(2) . . ?
O23 Mo6 O3 164.3(2) . . ?
O22 Mo6 O3 83.5(2) . . ?
O25 Mo6 O3 72.2(2) . . ?
O24 Mo6 O19 169.9(2) . . ?
O23 Mo6 O19 87.7(2) . . ?
O22 Mo6 O19 78.2(2) . . ?
O25 Mo6 O19 77.9(2) . . ?
O3 Mo6 O19 78.59(19) . . ?
O26 Mo7 O27 102.8(3) . . ?
O26 Mo7 O25 102.4(3) . . ?
O27 Mo7 O25 101.3(3) . . ?
O26 Mo7 O4 92.8(3) . . ?
O27 Mo7 O4 100.3(3) . . ?
O25 Mo7 O4 150.0(2) . . ?
O26 Mo7 O7 166.6(2) . . ?
O27 Mo7 O7 86.2(2) . . ?
O25 Mo7 O7 85.2(2) . . ?
O4 Mo7 O7 75.7(2) . . ?
O26 Mo7 O3 92.9(2) . . ?
O27 Mo7 O3 164.1(2) . . ?
O25 Mo7 O3 72.4(2) . . ?
O4 Mo7 O3 81.1(2) . . ?
O7 Mo7 O3 78.73(19) . . ?
N2 Ni1 N5 178.4(3) . . ?
N2 Ni1 N6 102.3(3) . . ?
N5 Ni1 N6 77.2(3) . . ?
N2 Ni1 N3 78.0(3) . . ?
N5 Ni1 N3 103.6(3) . . ?
N6 Ni1 N3 99.8(3) . . ?
N2 Ni1 N1 77.0(3) . . ?
N5 Ni1 N1 101.4(3) . . ?
N6 Ni1 N1 85.7(3) . . ?
N3 Ni1 N1 155.0(3) . . ?
N2 Ni1 N4 102.2(3) . . ?
N5 Ni1 N4 78.4(3) . . ?
N6 Ni1 N4 155.4(2) . . ?
N3 Ni1 N4 83.4(3) . . ?
N1 Ni1 N4 101.7(3) . . ?
N8 Ni2 N11 177.0(3) . . ?
N8 Ni2 N9 78.9(3) . . ?
N11 Ni2 N9 102.6(3) . . ?
N8 Ni2 N7 78.3(2) . . ?
N11 Ni2 N7 100.3(3) . . ?
N9 Ni2 N7 157.0(3) . . ?
N8 Ni2 N10 104.9(3) . . ?
N11 Ni2 N10 77.9(3) . . ?
N9 Ni2 N10 84.1(3) . . ?
N7 Ni2 N10 98.5(3) . . ?
N8 Ni2 N12 99.3(3) . . ?
N11 Ni2 N12 77.9(3) . . ?
N9 Ni2 N12 100.2(3) . . ?
N7 Ni2 N12 86.8(3) . . ?
N10 Ni2 N12 155.8(3) . . ?
O2 P1 O3 113.4(3) . . ?
O2 P1 O1 110.0(3) . . ?
O3 P1 O1 109.7(3) . . ?
O2 P1 C1 110.7(3) . . ?
O3 P1 C1 105.8(3) . . ?
O1 P1 C1 107.1(4) . . ?
O5 P2 O4 111.9(3) . . ?
O5 P2 O6 112.3(3) . . ?
O4 P2 O6 109.8(3) . . ?
O5 P2 C1 112.2(4) . . ?
O4 P2 C1 105.5(4) . . ?
O6 P2 C1 104.7(3) . . ?
P1 O1 Mo1 128.3(3) . . ?
P1 O1 Mo4 124.0(3) . . ?
Mo1 O1 Mo4 90.20(19) . . ?
P1 O2 Mo5 131.0(3) . . ?
P1 O3 Mo6 128.1(3) . . ?
P1 O3 Mo7 131.2(3) . . ?
Mo6 O3 Mo7 90.95(18) . . ?
P2 O4 Mo7 142.3(3) . . ?
P2 O6 Mo1 131.9(3) . . ?
Mo1 O7 Mo7 150.5(3) . . ?
Mo1 O8 Mo4 118.8(3) . . ?
Mo2 O10 Mo1 130.4(3) . . ?
Mo3 O13 Mo2 102.5(3) . . ?
Mo2 O14 Mo3 103.5(2) . . ?
Mo2 O14 Mo4 127.9(3) . . ?
Mo3 O14 Mo4 102.1(2) . . ?
Mo3 O16 Mo5 112.7(3) . . ?
Mo4 O17 Mo3 111.4(3) . . ?
Mo4 O17 Mo5 140.6(3) . . ?
Mo3 O17 Mo5 98.4(2) . . ?
Mo4 O19 Mo6 146.5(3) . . ?
Mo6 O22 Mo5 162.3(3) . . ?
Mo7 O25 Mo6 118.6(3) . . ?
C2 N1 C6 117.6(7) . . ?
C2 N1 Ni1 124.9(6) . . ?
C6 N1 Ni1 114.1(5) . . ?
C43 N2 C7 125.5(7) 3_455 . ?
C43 N2 Ni1 118.5(5) 3_455 . ?
C7 N2 Ni1 116.0(5) . . ?
C12 N3 C8 116.5(7) . . ?
C12 N3 Ni1 124.4(6) . . ?
C8 N3 Ni1 115.0(5) . . ?
C13 N4 C17 117.2(7) . . ?
C13 N4 Ni1 124.9(6) . . ?
C17 N4 Ni1 112.4(5) . . ?
C19 N5 C18 126.2(7) . . ?
C19 N5 Ni1 117.4(5) . . ?
C18 N5 Ni1 116.3(5) . . ?
C24 N6 C20 118.3(7) . . ?
C24 N6 Ni1 123.3(5) . . ?
C20 N6 Ni1 114.2(5) . . ?
C25 N7 C29 119.2(7) . . ?
C25 N7 Ni2 124.6(5) . . ?
C29 N7 Ni2 113.8(5) . . ?
C31 N8 C30 123.8(6) . . ?
C31 N8 Ni2 117.9(5) . . ?
C30 N8 Ni2 118.2(5) . . ?
C36 N9 C32 117.3(7) . . ?
C36 N9 Ni2 124.6(5) . . ?
C32 N9 Ni2 113.0(5) . . ?
C41 N10 C37 117.6(7) . . ?
C41 N10 Ni2 113.6(5) . . ?
C37 N10 Ni2 124.7(6) . . ?
C42 N11 C44 124.8(7) . . ?
C42 N11 Ni2 118.3(5) . . ?
C44 N11 Ni2 116.9(5) . . ?
C45 N12 C49 118.9(7) . . ?
C45 N12 Ni2 113.4(5) . . ?
C49 N12 Ni2 125.1(5) . . ?
P1 C1 P2 113.2(4) . . ?
P1 C1 H1A 108.9 . . ?
P2 C1 H1A 108.9 . . ?
P1 C1 H1B 108.9 . . ?
P2 C1 H1B 108.9 . . ?
H1A C1 H1B 107.8 . . ?
N1 C2 C3 123.7(8) . . ?
N1 C2 H2 118.1 . . ?
C3 C2 H2 118.1 . . ?
C2 C3 C4 119.6(8) . . ?
C2 C3 H3 120.2 . . ?
C4 C3 H3 120.2 . . ?
C3 C4 C5 117.8(8) . . ?
C3 C4 H4 121.1 . . ?
C5 C4 H4 121.1 . . ?
C6 C5 C4 119.1(7) . . ?
C6 C5 H5 120.5 . . ?
C4 C5 H5 120.5 . . ?
N1 C6 C5 122.0(7) . . ?
N1 C6 C43 114.3(7) . 3_455 ?
C5 C6 C43 123.2(7) . 3_455 ?
N2 C7 C44 116.5(7) . 3_455 ?
N2 C7 C8 115.6(6) . . ?
C44 C7 C8 127.7(7) 3_455 . ?
N3 C8 C9 123.3(7) . . ?
N3 C8 C7 112.5(7) . . ?
C9 C8 C7 123.7(7) . . ?
C8 C9 C10 119.5(8) . . ?
C8 C9 H9 120.2 . . ?
C10 C9 H9 120.2 . . ?
C11 C10 C9 118.0(8) . . ?
C11 C10 H10 121.0 . . ?
C9 C10 H10 121.0 . . ?
C10 C11 C12 118.4(8) . . ?
C10 C11 H11 120.8 . . ?
C12 C11 H11 120.8 . . ?
N3 C12 C11 124.2(8) . . ?
N3 C12 H12 117.9 . . ?
C11 C12 H12 117.9 . . ?
N4 C13 C14 123.9(8) . . ?
N4 C13 H13 118.0 . . ?
C14 C13 H13 118.0 . . ?
C13 C14 C15 118.6(8) . . ?
C13 C14 H14 120.7 . . ?
C15 C14 H14 120.7 . . ?
C16 C15 C14 119.3(9) . . ?
C16 C15 H15 120.3 . . ?
C14 C15 H15 120.3 . . ?
C15 C16 C17 118.7(8) . . ?
C15 C16 H16 120.7 . . ?
C17 C16 H16 120.7 . . ?
N4 C17 C16 122.2(7) . . ?
N4 C17 C18 114.3(7) . . ?
C16 C17 C18 123.1(7) . . ?
N5 C18 C31 116.0(7) . . ?
N5 C18 C17 114.6(7) . . ?
C31 C18 C17 129.3(7) . . ?
N5 C19 C30 116.6(7) . . ?
N5 C19 C20 114.5(6) . . ?
C30 C19 C20 128.8(7) . . ?
N6 C20 C21 120.8(7) . . ?
N6 C20 C19 113.7(7) . . ?
C21 C20 C19 125.0(7) . . ?
C20 C21 C22 119.6(8) . . ?
C20 C21 H21 120.2 . . ?
C22 C21 H21 120.2 . . ?
C23 C22 C21 117.9(8) . . ?
C23 C22 H22 121.0 . . ?
C21 C22 H22 121.0 . . ?
C24 C23 C22 119.9(7) . . ?
C24 C23 H23 120.0 . . ?
C22 C23 H23 120.0 . . ?
N6 C24 C23 123.2(7) . . ?
N6 C24 H24 118.4 . . ?
C23 C24 H24 118.4 . . ?
N7 C25 C26 122.4(8) . . ?
N7 C25 H25 118.8 . . ?
C26 C25 H25 118.8 . . ?
C27 C26 C25 119.5(8) . . ?
C27 C26 H26 120.2 . . ?
C25 C26 H26 120.2 . . ?
C26 C27 C28 119.3(8) . . ?
C26 C27 H27 120.4 . . ?
C28 C27 H27 120.4 . . ?
C29 C28 C27 118.9(7) . . ?
C29 C28 H28 120.5 . . ?
C27 C28 H28 120.5 . . ?
N7 C29 C28 120.4(7) . . ?
N7 C29 C30 113.6(6) . . ?
C28 C29 C30 126.0(7) . . ?
N8 C30 C19 116.5(7) . . ?
N8 C30 C29 112.8(6) . . ?
C19 C30 C29 130.8(7) . . ?
N8 C31 C18 119.4(7) . . ?
N8 C31 C32 111.8(6) . . ?
C18 C31 C32 128.7(7) . . ?
N9 C32 C33 122.8(7) . . ?
N9 C32 C31 113.9(7) . . ?
C33 C32 C31 123.2(7) . . ?
C34 C33 C32 118.3(7) . . ?
C34 C33 H33 120.8 . . ?
C32 C33 H33 120.8 . . ?
C33 C34 C35 119.8(8) . . ?
C33 C34 H34 120.1 . . ?
C35 C34 H34 120.1 . . ?
C34 C35 C36 118.4(7) . . ?
C34 C35 H35 120.8 . . ?
C36 C35 H35 120.8 . . ?
N9 C36 C35 123.2(7) . . ?
N9 C36 H36 118.4 . . ?
C35 C36 H36 118.4 . . ?
N10 C37 C38 122.4(8) . . ?
N10 C37 H37 118.8 . . ?
C38 C37 H37 118.8 . . ?
C37 C38 C39 119.8(7) . . ?
C37 C38 H38 120.1 . . ?
C39 C38 H38 120.1 . . ?
C38 C39 C40 118.8(8) . . ?
C38 C39 H39 120.6 . . ?
C40 C39 H39 120.6 . . ?
C39 C40 C41 118.4(7) . . ?
C39 C40 H40 120.8 . . ?
C41 C40 H40 120.8 . . ?
N10 C41 C40 123.0(7) . . ?
N10 C41 C42 114.0(7) . . ?
C40 C41 C42 122.8(7) . . ?
N11 C42 C43 117.3(7) . . ?
N11 C42 C41 112.9(7) . . ?
C43 C42 C41 129.7(7) . . ?
N2 C43 C42 116.4(7) 3_545 . ?
N2 C43 C6 114.0(7) 3_545 3_545 ?
C42 C43 C6 129.5(7) . 3_545 ?
N11 C44 C7 115.9(7) . 3_545 ?
N11 C44 C45 115.0(6) . . ?
C7 C44 C45 129.1(7) 3_545 . ?
N12 C45 C46 121.9(7) . . ?
N12 C45 C44 113.9(7) . . ?
C46 C45 C44 123.9(7) . . ?
C47 C46 C45 118.1(8) . . ?
C47 C46 H46 120.9 . . ?
C45 C46 H46 120.9 . . ?
C46 C47 C48 120.3(8) . . ?
C46 C47 H47 119.9 . . ?
C48 C47 H47 119.9 . . ?
C49 C48 C47 118.5(8) . . ?
C49 C48 H48 120.8 . . ?
C47 C48 H48 120.8 . . ?
N12 C49 C48 122.1(8) . . ?
N12 C49 H49 118.9 . . ?
C48 C49 H49 118.9 . . ?

loop_
_geom_bond_atom_site_label_1
_geom_bond_atom_site_label_2
_geom_bond_distance
_geom_bond_site_symmetry_2
_geom_bond_publ_flag
Mo1 O9 1.696(6) . ?
Mo1 O7 1.753(5) . ?
Mo1 O8 1.918(6) . ?
Mo1 O6 2.002(6) . ?
Mo1 O10 2.037(6) . ?
Mo1 O1 2.313(5) . ?
Mo2 O11 1.698(6) . ?
Mo2 O12 1.704(6) . ?
Mo2 O10 1.829(6) . ?
Mo2 O14 2.014(6) . ?
Mo2 O13 2.289(7) . ?
Mo3 O15 1.694(6) . ?
Mo3 O13 1.759(6) . ?
Mo3 O16 1.822(6) . ?
Mo3 O17 2.004(5) . ?
Mo3 O14 2.028(5) . ?
Mo4 O18 1.693(6) . ?
Mo4 O19 1.742(6) . ?
Mo4 O8 1.930(6) . ?
Mo4 O17 1.961(5) . ?
Mo4 O14 2.181(6) . ?
Mo4 O1 2.362(6) . ?
Mo5 O20 1.702(6) . ?
Mo5 O21 1.702(6) . ?
Mo5 O22 1.909(6) . ?
Mo5 O16 2.021(6) . ?
Mo5 O17 2.221(5) . ?
Mo5 O2 2.240(5) . ?
Mo6 O24 1.689(6) . ?
Mo6 O23 1.698(6) . ?
Mo6 O22 1.886(6) . ?
Mo6 O25 1.962(5) . ?
Mo6 O3 2.282(5) . ?
Mo6 O19 2.419(6) . ?
Mo7 O26 1.705(6) . ?
Mo7 O27 1.709(6) . ?
Mo7 O25 1.868(5) . ?
Mo7 O4 2.010(5) . ?
Mo7 O7 2.294(6) . ?
Mo7 O3 2.337(5) . ?
Ni1 N2 2.042(6) . ?
Ni1 N5 2.052(6) . ?
Ni1 N6 2.089(7) . ?
Ni1 N3 2.082(7) . ?
Ni1 N1 2.121(7) . ?
Ni1 N4 2.120(7) . ?
Ni2 N8 2.013(6) . ?
Ni2 N11 2.021(6) . ?
Ni2 N9 2.062(6) . ?
Ni2 N7 2.072(6) . ?
Ni2 N10 2.109(7) . ?
Ni2 N12 2.113(7) . ?
P1 O2 1.519(6) . ?
P1 O3 1.536(5) . ?
P1 O1 1.544(6) . ?
P1 C1 1.765(8) . ?
P2 O5 1.483(6) . ?
P2 O4 1.545(6) . ?
P2 O6 1.546(6) . ?
P2 C1 1.825(8) . ?
N1 C2 1.333(10) . ?
N1 C6 1.361(10) . ?
N2 C43 1.328(10) 3_455 ?
N2 C7 1.333(9) . ?
N3 C12 1.329(10) . ?
N3 C8 1.365(9) . ?
N4 C13 1.332(10) . ?
N4 C17 1.372(10) . ?
N5 C19 1.329(10) . ?
N5 C18 1.344(10) . ?
N6 C24 1.339(9) . ?
N6 C20 1.360(9) . ?
N7 C25 1.328(10) . ?
N7 C29 1.375(9) . ?
N8 C31 1.333(10) . ?
N8 C30 1.357(9) . ?
N9 C36 1.336(10) . ?
N9 C32 1.352(9) . ?
N10 C41 1.347(10) . ?
N10 C37 1.348(10) . ?
N11 C42 1.336(10) . ?
N11 C44 1.338(10) . ?
N12 C45 1.344(10) . ?
N12 C49 1.355(10) . ?
C1 H1A 0.9900 . ?
C1 H1B 0.9900 . ?
C2 C3 1.362(12) . ?
C2 H2 0.9500 . ?
C3 C4 1.385(12) . ?
C3 H3 0.9500 . ?
C4 C5 1.402(12) . ?
C4 H4 0.9500 . ?
C5 C6 1.384(11) . ?
C5 H5 0.9500 . ?
C6 C43 1.468(11) 3_455 ?
C7 C44 1.437(10) 3_455 ?
C7 C8 1.463(10) . ?
C8 C9 1.358(12) . ?
C9 C10 1.405(11) . ?
C9 H9 0.9500 . ?
C10 C11 1.383(13) . ?
C10 H10 0.9500 . ?
C11 C12 1.393(12) . ?
C11 H11 0.9500 . ?
C12 H12 0.9500 . ?
C13 C14 1.383(12) . ?
C13 H13 0.9500 . ?
C14 C15 1.386(12) . ?
C14 H14 0.9500 . ?
C15 C16 1.382(12) . ?
C15 H15 0.9500 . ?
C16 C17 1.396(11) . ?
C16 H16 0.9500 . ?
C17 C18 1.470(11) . ?
C18 C31 1.385(10) . ?
C19 C30 1.431(10) . ?
C19 C20 1.460(11) . ?
C20 C21 1.391(11) . ?
C21 C22 1.400(11) . ?
C21 H21 0.9500 . ?
C22 C23 1.375(11) . ?
C22 H22 0.9500 . ?
C23 C24 1.360(11) . ?
C23 H23 0.9500 . ?
C24 H24 0.9500 . ?
C25 C26 1.375(11) . ?
C25 H25 0.9500 . ?
C26 C27 1.371(11) . ?
C26 H26 0.9500 . ?
C27 C28 1.391(11) . ?
C27 H27 0.9500 . ?
C28 C29 1.392(10) . ?
C28 H28 0.9500 . ?
C29 C30 1.481(10) . ?
C31 C32 1.503(10) . ?
C32 C33 1.395(11) . ?
C33 C34 1.370(11) . ?
C33 H33 0.9500 . ?
C34 C35 1.378(11) . ?
C34 H34 0.9500 . ?
C35 C36 1.389(11) . ?
C35 H35 0.9500 . ?
C36 H36 0.9500 . ?
C37 C38 1.372(11) . ?
C37 H37 0.9500 . ?
C38 C39 1.380(12) . ?
C38 H38 0.9500 . ?
C39 C40 1.384(11) . ?
C39 H39 0.9500 . ?
C40 C41 1.389(11) . ?
C40 H40 0.9500 . ?
C41 C42 1.494(11) . ?
C42 C43 1.406(10) . ?
C43 N2 1.328(10) 3_545 ?
C43 C6 1.468(11) 3_545 ?
C44 C7 1.437(10) 3_545 ?
C44 C45 1.460(10) . ?
C45 C46 1.411(11) . ?
C46 C47 1.370(11) . ?
C46 H46 0.9500 . ?
C47 C48 1.398(12) . ?
C47 H47 0.9500 . ?
C48 C49 1.382(12) . ?
C48 H48 0.9500 . ?
C49 H49 0.9500 . ?

loop_
_geom_torsion_atom_site_label_1
_geom_torsion_atom_site_label_2
_geom_torsion_atom_site_label_3
_geom_torsion_atom_site_label_4
_geom_torsion
_geom_torsion_site_symmetry_1
_geom_torsion_site_symmetry_2
_geom_torsion_site_symmetry_3
_geom_torsion_site_symmetry_4
_geom_torsion_publ_flag
O2 P1 O1 Mo1 175.3(3) . . . . ?
O3 P1 O1 Mo1 -59.4(5) . . . . ?
C1 P1 O1 Mo1 55.0(5) . . . . ?
O2 P1 O1 Mo4 -62.2(4) . . . . ?
O3 P1 O1 Mo4 63.1(4) . . . . ?
C1 P1 O1 Mo4 177.5(3) . . . . ?
O9 Mo1 O1 P1 -140.7(15) . . . . ?
O7 Mo1 O1 P1 45.6(4) . . . . ?
O8 Mo1 O1 P1 143.6(4) . . . . ?
O6 Mo1 O1 P1 -44.4(4) . . . . ?
O10 Mo1 O1 P1 -129.3(4) . . . . ?
O9 Mo1 O1 Mo4 83.7(17) . . . . ?
O7 Mo1 O1 Mo4 -90.0(2) . . . . ?
O8 Mo1 O1 Mo4 8.00(19) . . . . ?
O6 Mo1 O1 Mo4 180.0(2) . . . . ?
O10 Mo1 O1 Mo4 95.1(2) . . . . ?
O18 Mo4 O1 P1 160.8(8) . . . . ?
O19 Mo4 O1 P1 -43.0(4) . . . . ?
O8 Mo4 O1 P1 -146.6(4) . . . . ?
O17 Mo4 O1 P1 49.6(4) . . . . ?
O14 Mo4 O1 P1 122.6(4) . . . . ?
O18 Mo4 O1 Mo1 -60.7(10) . . . . ?
O19 Mo4 O1 Mo1 95.6(2) . . . . ?
O8 Mo4 O1 Mo1 -8.01(19) . . . . ?
O17 Mo4 O1 Mo1 -171.9(2) . . . . ?
O14 Mo4 O1 Mo1 -98.8(2) . . . . ?
O3 P1 O2 Mo5 -53.6(5) . . . . ?
O1 P1 O2 Mo5 69.6(5) . . . . ?
C1 P1 O2 Mo5 -172.3(4) . . . . ?
O20 Mo5 O2 P1 -56.2(14) . . . . ?
O21 Mo5 O2 P1 137.2(5) . . . . ?
O22 Mo5 O2 P1 33.6(5) . . . . ?
O16 Mo5 O2 P1 -124.3(5) . . . . ?
O17 Mo5 O2 P1 -53.2(4) . . . . ?
O2 P1 O3 Mo6 47.9(5) . . . . ?
O1 P1 O3 Mo6 -75.4(4) . . . . ?
C1 P1 O3 Mo6 169.4(4) . . . . ?
O2 P1 O3 Mo7 -176.3(4) . . . . ?
O1 P1 O3 Mo7 60.3(5) . . . . ?
C1 P1 O3 Mo7 -54.9(5) . . . . ?
O24 Mo6 O3 P1 -127.0(4) . . . . ?
O23 Mo6 O3 P1 81.4(10) . . . . ?
O22 Mo6 O3 P1 -26.9(4) . . . . ?
O25 Mo6 O3 P1 133.0(4) . . . . ?
O19 Mo6 O3 P1 52.3(4) . . . . ?
O24 Mo6 O3 Mo7 84.7(2) . . . . ?
O23 Mo6 O3 Mo7 -67.0(9) . . . . ?
O22 Mo6 O3 Mo7 -175.3(2) . . . . ?
O25 Mo6 O3 Mo7 -15.31(19) . . . . ?
O19 Mo6 O3 Mo7 -96.09(19) . . . . ?
O26 Mo7 O3 P1 127.3(4) . . . . ?
O27 Mo7 O3 P1 -61.5(10) . . . . ?
O25 Mo7 O3 P1 -130.6(5) . . . . ?
O4 Mo7 O3 P1 35.0(4) . . . . ?
O7 Mo7 O3 P1 -42.1(4) . . . . ?
O26 Mo7 O3 Mo6 -86.0(2) . . . . ?
O27 Mo7 O3 Mo6 85.2(9) . . . . ?
O25 Mo7 O3 Mo6 16.1(2) . . . . ?
O4 Mo7 O3 Mo6 -178.3(2) . . . . ?
O7 Mo7 O3 Mo6 104.6(2) . . . . ?
O5 P2 O4 Mo7 176.5(5) . . . . ?
O6 P2 O4 Mo7 -58.1(7) . . . . ?
C1 P2 O4 Mo7 54.3(7) . . . . ?
O26 Mo7 O4 P2 -129.6(6) . . . . ?
O27 Mo7 O4 P2 126.9(6) . . . . ?
O25 Mo7 O4 P2 -8.7(9) . . . . ?
O7 Mo7 O4 P2 43.5(6) . . . . ?
O3 Mo7 O4 P2 -37.0(6) . . . . ?
O5 P2 O6 Mo1 166.6(4) . . . . ?
O4 P2 O6 Mo1 41.5(5) . . . . ?
C1 P2 O6 Mo1 -71.4(5) . . . . ?
O9 Mo1 O6 P2 -133.6(4) . . . . ?
O7 Mo1 O6 P2 -28.6(4) . . . . ?
O8 Mo1 O6 P2 74.3(7) . . . . ?
O10 Mo1 O6 P2 132.3(4) . . . . ?
O1 Mo1 O6 P2 54.8(4) . . . . ?
O9 Mo1 O7 Mo7 127.3(6) . . . . ?
O8 Mo1 O7 Mo7 -128.2(6) . . . . ?
O6 Mo1 O7 Mo7 28.3(6) . . . . ?
O10 Mo1 O7 Mo7 -39.3(11) . . . . ?
O1 Mo1 O7 Mo7 -53.7(6) . . . . ?
O26 Mo7 O7 Mo1 0.9(14) . . . . ?
O27 Mo7 O7 Mo1 -132.2(6) . . . . ?
O25 Mo7 O7 Mo1 126.0(6) . . . . ?
O4 Mo7 O7 Mo1 -30.6(6) . . . . ?
O3 Mo7 O7 Mo1 53.0(6) . . . . ?
O9 Mo1 O8 Mo4 177.1(3) . . . . ?
O7 Mo1 O8 Mo4 70.3(3) . . . . ?
O6 Mo1 O8 Mo4 -31.1(7) . . . . ?
O10 Mo1 O8 Mo4 -89.0(3) . . . . ?
O1 Mo1 O8 Mo4 -11.2(3) . . . . ?
O18 Mo4 O8 Mo1 -180.0(3) . . . . ?
O19 Mo4 O8 Mo1 -71.8(3) . . . . ?
O17 Mo4 O8 Mo1 47.2(6) . . . . ?
O14 Mo4 O8 Mo1 82.2(3) . . . . ?
O1 Mo4 O8 Mo1 11.1(3) . . . . ?
O11 Mo2 O10 Mo1 78.2(5) . . . . ?
O12 Mo2 O10 Mo1 -169.9(4) . . . . ?
O14 Mo2 O10 Mo1 -54.3(4) . . . . ?
O13 Mo2 O10 Mo1 -30.8(11) . . . . ?
O9 Mo1 O10 Mo2 173.5(4) . . . . ?
O7 Mo1 O10 Mo2 -19.5(10) . . . . ?
O8 Mo1 O10 Mo2 71.6(4) . . . . ?
O6 Mo1 O10 Mo2 -88.1(4) . . . . ?
O1 Mo1 O10 Mo2 -4.8(4) . . . . ?
O15 Mo3 O13 Mo2 -121.3(3) . . . . ?
O16 Mo3 O13 Mo2 124.4(3) . . . . ?
O17 Mo3 O13 Mo2 35.7(5) . . . . ?
O14 Mo3 O13 Mo2 -16.0(2) . . . . ?
O11 Mo2 O13 Mo3 -120.5(4) . . . . ?
O12 Mo2 O13 Mo3 132.5(3) . . . . ?
O10 Mo2 O13 Mo3 -8.2(10) . . . . ?
O14 Mo2 O13 Mo3 17.0(3) . . . . ?
O11 Mo2 O14 Mo3 44.5(4) . . . . ?
O12 Mo2 O14 Mo3 -94.5(3) . . . . ?
O10 Mo2 O14 Mo3 157.8(3) . . . . ?
O13 Mo2 O14 Mo3 -14.8(2) . . . . ?
O11 Mo2 O14 Mo4 -72.9(4) . . . . ?
O12 Mo2 O14 Mo4 148.1(3) . . . . ?
O10 Mo2 O14 Mo4 40.4(4) . . . . ?
O13 Mo2 O14 Mo4 -132.2(4) . . . . ?
O15 Mo3 O14 Mo2 124.2(3) . . . . ?
O13 Mo3 O14 Mo2 18.3(3) . . . . ?
O16 Mo3 O14 Mo2 -81.4(4) . . . . ?
O17 Mo3 O14 Mo2 -129.5(3) . . . . ?
O15 Mo3 O14 Mo4 -101.5(3) . . . . ?
O13 Mo3 O14 Mo4 152.5(3) . . . . ?
O16 Mo3 O14 Mo4 52.8(4) . . . . ?
O17 Mo3 O14 Mo4 4.7(2) . . . . ?
O18 Mo4 O14 Mo2 -147.2(4) . . . . ?
O19 Mo4 O14 Mo2 57.7(7) . . . . ?
O8 Mo4 O14 Mo2 -50.5(4) . . . . ?
O17 Mo4 O14 Mo2 113.1(4) . . . . ?
O1 Mo4 O14 Mo2 24.2(3) . . . . ?
O18 Mo4 O14 Mo3 94.8(3) . . . . ?
O19 Mo4 O14 Mo3 -60.2(6) . . . . ?
O8 Mo4 O14 Mo3 -168.4(3) . . . . ?
O17 Mo4 O14 Mo3 -4.9(2) . . . . ?
O1 Mo4 O14 Mo3 -93.8(2) . . . . ?
O15 Mo3 O16 Mo5 111.2(3) . . . . ?
O13 Mo3 O16 Mo5 -134.4(3) . . . . ?
O17 Mo3 O16 Mo5 3.9(3) . . . . ?
O14 Mo3 O16 Mo5 -43.1(5) . . . . ?
O20 Mo5 O16 Mo3 -90.4(3) . . . . ?
O21 Mo5 O16 Mo3 165.6(3) . . . . ?
O22 Mo5 O16 Mo3 27.7(7) . . . . ?
O17 Mo5 O16 Mo3 -3.7(3) . . . . ?
O2 Mo5 O16 Mo3 78.8(3) . . . . ?
O18 Mo4 O17 Mo3 -89.8(3) . . . . ?
O19 Mo4 O17 Mo3 163.4(3) . . . . ?
O8 Mo4 O17 Mo3 42.2(6) . . . . ?
O14 Mo4 O17 Mo3 5.2(2) . . . . ?
O1 Mo4 O17 Mo3 77.1(3) . . . . ?
O18 Mo4 O17 Mo5 133.9(5) . . . . ?
O19 Mo4 O17 Mo5 27.1(5) . . . . ?
O8 Mo4 O17 Mo5 -94.1(6) . . . . ?
O14 Mo4 O17 Mo5 -131.2(5) . . . . ?
O1 Mo4 O17 Mo5 -59.2(4) . . . . ?
O15 Mo3 O17 Mo4 97.8(3) . . . . ?
O13 Mo3 O17 Mo4 -59.0(5) . . . . ?
O16 Mo3 O17 Mo4 -157.0(3) . . . . ?
O14 Mo3 O17 Mo4 -5.5(3) . . . . ?
O15 Mo3 O17 Mo5 -108.5(3) . . . . ?
O13 Mo3 O17 Mo5 94.7(4) . . . . ?
O16 Mo3 O17 Mo5 -3.3(2) . . . . ?
O14 Mo3 O17 Mo5 148.2(3) . . . . ?
O20 Mo5 O17 Mo4 -121.2(5) . . . . ?
O21 Mo5 O17 Mo4 100.4(9) . . . . ?
O22 Mo5 O17 Mo4 -23.0(5) . . . . ?
O16 Mo5 O17 Mo4 142.6(5) . . . . ?
O2 Mo5 O17 Mo4 59.4(4) . . . . ?
O20 Mo5 O17 Mo3 99.3(3) . . . . ?
O21 Mo5 O17 Mo3 -39.0(9) . . . . ?
O22 Mo5 O17 Mo3 -162.4(3) . . . . ?
O16 Mo5 O17 Mo3 3.1(2) . . . . ?
O2 Mo5 O17 Mo3 -80.1(2) . . . . ?
O18 Mo4 O19 Mo6 -140.2(5) . . . . ?
O8 Mo4 O19 Mo6 118.4(5) . . . . ?
O17 Mo4 O19 Mo6 -37.4(5) . . . . ?
O14 Mo4 O19 Mo6 14.0(9) . . . . ?
O1 Mo4 O19 Mo6 45.5(5) . . . . ?
O24 Mo6 O19 Mo4 -44.4(16) . . . . ?
O23 Mo6 O19 Mo4 138.7(6) . . . . ?
O22 Mo6 O19 Mo4 36.8(5) . . . . ?
O25 Mo6 O19 Mo4 -122.8(6) . . . . ?
O3 Mo6 O19 Mo4 -48.8(5) . . . . ?
O24 Mo6 O22 Mo5 115.2(12) . . . . ?
O23 Mo6 O22 Mo5 -139.8(12) . . . . ?
O25 Mo6 O22 Mo5 -13.8(15) . . . . ?
O3 Mo6 O22 Mo5 25.1(12) . . . . ?
O19 Mo6 O22 Mo5 -54.6(12) . . . . ?
O20 Mo5 O22 Mo6 141.6(12) . . . . ?
O21 Mo5 O22 Mo6 -113.0(12) . . . . ?
O16 Mo5 O22 Mo6 24.1(15) . . . . ?
O17 Mo5 O22 Mo6 53.4(12) . . . . ?
O2 Mo5 O22 Mo6 -26.7(12) . . . . ?
O26 Mo7 O25 Mo6 67.6(4) . . . . ?
O27 Mo7 O25 Mo6 173.6(3) . . . . ?
O4 Mo7 O25 Mo6 -51.0(6) . . . . ?
O7 Mo7 O25 Mo6 -101.2(3) . . . . ?
O3 Mo7 O25 Mo6 -21.5(3) . . . . ?
O24 Mo6 O25 Mo7 -66.1(4) . . . . ?
O23 Mo6 O25 Mo7 -170.3(3) . . . . ?
O22 Mo6 O25 Mo7 63.0(6) . . . . ?
O3 Mo6 O25 Mo7 22.1(3) . . . . ?
O19 Mo6 O25 Mo7 103.8(3) . . . . ?
N2 Ni1 N1 C2 165.2(7) . . . . ?
N5 Ni1 N1 C2 -14.4(7) . . . . ?
N6 Ni1 N1 C2 61.5(7) . . . . ?
N3 Ni1 N1 C2 165.7(6) . . . . ?
N4 Ni1 N1 C2 -94.8(7) . . . . ?
N2 Ni1 N1 C6 6.7(5) . . . . ?
N5 Ni1 N1 C6 -173.0(6) . . . . ?
N6 Ni1 N1 C6 -97.0(6) . . . . ?
N3 Ni1 N1 C6 7.1(10) . . . . ?
N4 Ni1 N1 C6 106.7(6) . . . . ?
N5 Ni1 N2 C43 15(10) . . . 3_455 ?
N6 Ni1 N2 C43 85.3(6) . . . 3_455 ?
N3 Ni1 N2 C43 -177.1(6) . . . 3_455 ?
N1 Ni1 N2 C43 2.7(6) . . . 3_455 ?
N4 Ni1 N2 C43 -96.7(6) . . . 3_455 ?
N5 Ni1 N2 C7 -163(9) . . . . ?
N6 Ni1 N2 C7 -93.0(6) . . . . ?
N3 Ni1 N2 C7 4.6(5) . . . . ?
N1 Ni1 N2 C7 -175.6(6) . . . . ?
N4 Ni1 N2 C7 85.1(6) . . . . ?
N2 Ni1 N3 C12 163.0(7) . . . . ?
N5 Ni1 N3 C12 -17.3(7) . . . . ?
N6 Ni1 N3 C12 -96.4(7) . . . . ?
N1 Ni1 N3 C12 162.6(7) . . . . ?
N4 Ni1 N3 C12 59.0(7) . . . . ?
N2 Ni1 N3 C8 6.6(5) . . . . ?
N5 Ni1 N3 C8 -173.8(5) . . . . ?
N6 Ni1 N3 C8 107.2(5) . . . . ?
N1 Ni1 N3 C8 6.2(9) . . . . ?
N4 Ni1 N3 C8 -97.4(5) . . . . ?
N2 Ni1 N4 C13 -18.6(8) . . . . ?
N5 Ni1 N4 C13 163.0(8) . . . . ?
N6 Ni1 N4 C13 156.8(7) . . . . ?
N3 Ni1 N4 C13 57.6(8) . . . . ?
N1 Ni1 N4 C13 -97.6(8) . . . . ?
N2 Ni1 N4 C17 -171.6(6) . . . . ?
N5 Ni1 N4 C17 10.0(6) . . . . ?
N6 Ni1 N4 C17 3.8(11) . . . . ?
N3 Ni1 N4 C17 -95.4(6) . . . . ?
N1 Ni1 N4 C17 109.4(6) . . . . ?
N2 Ni1 N5 C19 67(10) . . . . ?
N6 Ni1 N5 C19 -3.9(6) . . . . ?
N3 Ni1 N5 C19 -101.1(6) . . . . ?
N1 Ni1 N5 C19 79.0(6) . . . . ?
N4 Ni1 N5 C19 178.7(6) . . . . ?
N2 Ni1 N5 C18 -109(9) . . . . ?
N6 Ni1 N5 C18 179.7(6) . . . . ?
N3 Ni1 N5 C18 82.6(6) . . . . ?
N1 Ni1 N5 C18 -97.4(6) . . . . ?
N4 Ni1 N5 C18 2.3(6) . . . . ?
N2 Ni1 N6 C24 -8.8(7) . . . . ?
N5 Ni1 N6 C24 169.6(7) . . . . ?
N3 Ni1 N6 C24 -88.5(7) . . . . ?
N1 Ni1 N6 C24 66.9(7) . . . . ?
N4 Ni1 N6 C24 175.8(7) . . . . ?
N2 Ni1 N6 C20 -165.2(6) . . . . ?
N5 Ni1 N6 C20 13.2(6) . . . . ?
N3 Ni1 N6 C20 115.1(6) . . . . ?
N1 Ni1 N6 C20 -89.5(6) . . . . ?
N4 Ni1 N6 C20 19.5(10) . . . . ?
N8 Ni2 N7 C25 176.7(7) . . . . ?
N11 Ni2 N7 C25 -0.5(7) . . . . ?
N9 Ni2 N7 C25 -174.8(7) . . . . ?
N10 Ni2 N7 C25 -79.7(7) . . . . ?
N12 Ni2 N7 C25 76.6(7) . . . . ?
N8 Ni2 N7 C29 14.6(5) . . . . ?
N11 Ni2 N7 C29 -162.7(5) . . . . ?
N9 Ni2 N7 C29 23.0(10) . . . . ?
N10 Ni2 N7 C29 118.2(5) . . . . ?
N12 Ni2 N7 C29 -85.6(5) . . . . ?
N11 Ni2 N8 C31 -121(5) . . . . ?
N9 Ni2 N8 C31 -1.3(6) . . . . ?
N7 Ni2 N8 C31 175.3(6) . . . . ?
N10 Ni2 N8 C31 79.5(6) . . . . ?
N12 Ni2 N8 C31 -99.9(6) . . . . ?
N11 Ni2 N8 C30 58(5) . . . . ?
N9 Ni2 N8 C30 177.4(6) . . . . ?
N7 Ni2 N8 C30 -6.0(5) . . . . ?
N10 Ni2 N8 C30 -101.8(6) . . . . ?
N12 Ni2 N8 C30 78.8(6) . . . . ?
N8 Ni2 N9 C36 167.7(7) . . . . ?
N11 Ni2 N9 C36 -15.0(7) . . . . ?
N7 Ni2 N9 C36 159.3(7) . . . . ?
N10 Ni2 N9 C36 61.2(7) . . . . ?
N12 Ni2 N9 C36 -94.7(7) . . . . ?
N8 Ni2 N9 C32 13.7(5) . . . . ?
N11 Ni2 N9 C32 -169.0(5) . . . . ?
N7 Ni2 N9 C32 5.3(10) . . . . ?
N10 Ni2 N9 C32 -92.8(6) . . . . ?
N12 Ni2 N9 C32 111.3(5) . . . . ?
N8 Ni2 N10 C41 -171.4(6) . . . . ?
N11 Ni2 N10 C41 9.7(6) . . . . ?
N9 Ni2 N10 C41 -94.5(6) . . . . ?
N7 Ni2 N10 C41 108.5(6) . . . . ?
N12 Ni2 N10 C41 7.2(11) . . . . ?
N8 Ni2 N10 C37 -14.8(8) . . . . ?
N11 Ni2 N10 C37 166.3(8) . . . . ?
N9 Ni2 N10 C37 62.0(7) . . . . ?
N7 Ni2 N10 C37 -94.9(7) . . . . ?
N12 Ni2 N10 C37 163.8(7) . . . . ?
N8 Ni2 N11 C42 -158(5) . . . . ?
N9 Ni2 N11 C42 82.9(6) . . . . ?
N7 Ni2 N11 C42 -94.9(6) . . . . ?
N10 Ni2 N11 C42 1.8(6) . . . . ?
N12 Ni2 N11 C42 -179.3(6) . . . . ?
N8 Ni2 N11 C44 22(5) . . . . ?
N9 Ni2 N11 C44 -97.2(6) . . . . ?
N7 Ni2 N11 C44 85.1(6) . . . . ?
N10 Ni2 N11 C44 -178.2(6) . . . . ?
N12 Ni2 N11 C44 0.7(5) . . . . ?
N8 Ni2 N12 C45 -169.3(6) . . . . ?
N11 Ni2 N12 C45 9.6(5) . . . . ?
N9 Ni2 N12 C45 110.5(6) . . . . ?
N7 Ni2 N12 C45 -91.6(6) . . . . ?
N10 Ni2 N12 C45 12.1(10) . . . . ?
N8 Ni2 N12 C49 -7.6(7) . . . . ?
N11 Ni2 N12 C49 171.3(7) . . . . ?
N9 Ni2 N12 C49 -87.9(7) . . . . ?
N7 Ni2 N12 C49 70.0(7) . . . . ?
N10 Ni2 N12 C49 173.7(7) . . . . ?
O2 P1 C1 P2 -176.2(4) . . . . ?
O3 P1 C1 P2 60.7(5) . . . . ?
O1 P1 C1 P2 -56.3(5) . . . . ?
O5 P2 C1 P1 -178.3(4) . . . . ?
O4 P2 C1 P1 -56.2(5) . . . . ?
O6 P2 C1 P1 59.7(5) . . . . ?
C6 N1 C2 C3 0.1(12) . . . . ?
Ni1 N1 C2 C3 -157.8(7) . . . . ?
N1 C2 C3 C4 3.2(13) . . . . ?
C2 C3 C4 C5 -4.3(13) . . . . ?
C3 C4 C5 C6 2.5(12) . . . . ?
C2 N1 C6 C5 -2.0(12) . . . . ?
Ni1 N1 C6 C5 158.2(6) . . . . ?
C2 N1 C6 C43 -174.3(7) . . . 3_455 ?
Ni1 N1 C6 C43 -14.1(9) . . . 3_455 ?
C4 C5 C6 N1 0.7(12) . . . . ?
C4 C5 C6 C43 172.3(8) . . . 3_455 ?
C43 N2 C7 C44 -6.9(11) 3_455 . . 3_455 ?
Ni1 N2 C7 C44 171.2(5) . . . 3_455 ?
C43 N2 C7 C8 167.4(7) 3_455 . . . ?
Ni1 N2 C7 C8 -14.5(8) . . . . ?
C12 N3 C8 C9 -1.9(11) . . . . ?
Ni1 N3 C8 C9 156.5(6) . . . . ?
C12 N3 C8 C7 -173.9(7) . . . . ?
Ni1 N3 C8 C7 -15.5(8) . . . . ?
N2 C7 C8 N3 19.7(9) . . . . ?
C44 C7 C8 N3 -166.7(7) 3_455 . . . ?
N2 C7 C8 C9 -152.2(8) . . . . ?
C44 C7 C8 C9 21.3(12) 3_455 . . . ?
N3 C8 C9 C10 0.2(12) . . . . ?
C7 C8 C9 C10 171.3(8) . . . . ?
C8 C9 C10 C11 -0.2(13) . . . . ?
C9 C10 C11 C12 1.7(13) . . . . ?
C8 N3 C12 C11 3.7(12) . . . . ?
Ni1 N3 C12 C11 -152.4(7) . . . . ?
C10 C11 C12 N3 -3.7(13) . . . . ?
C17 N4 C13 C14 0.1(13) . . . . ?
Ni1 N4 C13 C14 -151.8(8) . . . . ?
N4 C13 C14 C15 1.9(15) . . . . ?
C13 C14 C15 C16 -1.8(14) . . . . ?
C14 C15 C16 C17 -0.2(14) . . . . ?
C13 N4 C17 C16 -2.2(12) . . . . ?
Ni1 N4 C17 C16 153.0(7) . . . . ?
C13 N4 C17 C18 -175.2(8) . . . . ?
Ni1 N4 C17 C18 -19.9(9) . . . . ?
C15 C16 C17 N4 2.3(13) . . . . ?
C15 C16 C17 C18 174.6(8) . . . . ?
C19 N5 C18 C31 -5.7(12) . . . . ?
Ni1 N5 C18 C31 170.3(6) . . . . ?
C19 N5 C18 C17 170.4(8) . . . . ?
Ni1 N5 C18 C17 -13.6(9) . . . . ?
N4 C17 C18 N5 22.5(10) . . . . ?
C16 C17 C18 N5 -150.4(8) . . . . ?
N4 C17 C18 C31 -162.1(8) . . . . ?
C16 C17 C18 C31 25.0(14) . . . . ?
C18 N5 C19 C30 -5.6(12) . . . . ?
Ni1 N5 C19 C30 178.4(5) . . . . ?
C18 N5 C19 C20 170.6(7) . . . . ?
Ni1 N5 C19 C20 -5.4(9) . . . . ?
C24 N6 C20 C21 -4.9(11) . . . . ?
Ni1 N6 C20 C21 152.7(6) . . . . ?
C24 N6 C20 C19 -177.6(7) . . . . ?
Ni1 N6 C20 C19 -19.9(8) . . . . ?
N5 C19 C20 N6 16.8(10) . . . . ?
C30 C19 C20 N6 -167.6(8) . . . . ?
N5 C19 C20 C21 -155.5(8) . . . . ?
C30 C19 C20 C21 20.1(13) . . . . ?
N6 C20 C21 C22 4.9(12) . . . . ?
C19 C20 C21 C22 176.7(8) . . . . ?
C20 C21 C22 C23 -0.5(12) . . . . ?
C21 C22 C23 C24 -3.8(12) . . . . ?
C20 N6 C24 C23 0.5(12) . . . . ?
Ni1 N6 C24 C23 -154.9(6) . . . . ?
C22 C23 C24 N6 3.9(13) . . . . ?
C29 N7 C25 C26 2.0(12) . . . . ?
Ni2 N7 C25 C26 -159.3(6) . . . . ?
N7 C25 C26 C27 1.2(13) . . . . ?
C25 C26 C27 C28 -0.7(12) . . . . ?
C26 C27 C28 C29 -2.8(12) . . . . ?
C25 N7 C29 C28 -5.6(11) . . . . ?
Ni2 N7 C29 C28 157.6(6) . . . . ?
C25 N7 C29 C30 176.4(7) . . . . ?
Ni2 N7 C29 C30 -20.4(8) . . . . ?
C27 C28 C29 N7 6.0(11) . . . . ?
C27 C28 C29 C30 -176.3(7) . . . . ?
C31 N8 C30 C19 -5.5(11) . . . . ?
Ni2 N8 C30 C19 175.9(5) . . . . ?
C31 N8 C30 C29 175.6(7) . . . . ?
Ni2 N8 C30 C29 -3.1(8) . . . . ?
N5 C19 C30 N8 11.0(11) . . . . ?
C20 C19 C30 N8 -164.5(7) . . . . ?
N5 C19 C30 C29 -170.2(7) . . . . ?
C20 C19 C30 C29 14.2(14) . . . . ?
N7 C29 C30 N8 15.5(9) . . . . ?
C28 C29 C30 N8 -162.3(7) . . . . ?
N7 C29 C30 C19 -163.3(8) . . . . ?
C28 C29 C30 C19 18.9(13) . . . . ?
C30 N8 C31 C18 -6.1(12) . . . . ?
Ni2 N8 C31 C18 172.5(6) . . . . ?
C30 N8 C31 C32 171.4(7) . . . . ?
Ni2 N8 C31 C32 -10.0(9) . . . . ?
N5 C18 C31 N8 11.6(11) . . . . ?
C17 C18 C31 N8 -163.8(8) . . . . ?
N5 C18 C31 C32 -165.4(8) . . . . ?
C17 C18 C31 C32 19.2(14) . . . . ?
C36 N9 C32 C33 -3.4(11) . . . . ?
Ni2 N9 C32 C33 152.7(6) . . . . ?
C36 N9 C32 C31 -178.9(7) . . . . ?
Ni2 N9 C32 C31 -22.9(8) . . . . ?
N8 C31 C32 N9 21.7(10) . . . . ?
C18 C31 C32 N9 -161.1(8) . . . . ?
N8 C31 C32 C33 -153.8(8) . . . . ?
C18 C31 C32 C33 23.4(13) . . . . ?
N9 C32 C33 C34 2.4(12) . . . . ?
C31 C32 C33 C34 177.5(8) . . . . ?
C32 C33 C34 C35 0.8(13) . . . . ?
C33 C34 C35 C36 -2.8(13) . . . . ?
C32 N9 C36 C35 1.2(12) . . . . ?
Ni2 N9 C36 C35 -151.8(6) . . . . ?
C34 C35 C36 N9 1.8(13) . . . . ?
C41 N10 C37 C38 2.7(13) . . . . ?
Ni2 N10 C37 C38 -153.0(7) . . . . ?
N10 C37 C38 C39 -0.9(14) . . . . ?
C37 C38 C39 C40 -1.3(13) . . . . ?
C38 C39 C40 C41 1.6(13) . . . . ?
C37 N10 C41 C40 -2.3(13) . . . . ?
Ni2 N10 C41 C40 156.0(7) . . . . ?
C37 N10 C41 C42 -176.8(8) . . . . ?
Ni2 N10 C41 C42 -18.5(9) . . . . ?
C39 C40 C41 N10 0.2(13) . . . . ?
C39 C40 C41 C42 174.2(8) . . . . ?
C44 N11 C42 C43 -8.8(12) . . . . ?
Ni2 N11 C42 C43 171.2(6) . . . . ?
C44 N11 C42 C41 168.3(7) . . . . ?
Ni2 N11 C42 C41 -11.7(9) . . . . ?
N10 C41 C42 N11 20.0(11) . . . . ?
C40 C41 C42 N11 -154.5(8) . . . . ?
N10 C41 C42 C43 -163.4(9) . . . . ?
C40 C41 C42 C43 22.1(14) . . . . ?
N11 C42 C43 N2 18.1(11) . . . 3_545 ?
C41 C42 C43 N2 -158.4(8) . . . 3_545 ?
N11 C42 C43 C6 -159.0(8) . . . 3_545 ?
C41 C42 C43 C6 24.5(15) . . . 3_545 ?
C42 N11 C44 C7 -8.5(11) . . . 3_545 ?
Ni2 N11 C44 C7 171.5(5) . . . 3_545 ?
C42 N11 C44 C45 169.7(7) . . . . ?
Ni2 N11 C44 C45 -10.2(9) . . . . ?
C49 N12 C45 C46 -5.3(12) . . . . ?
Ni2 N12 C45 C46 157.6(6) . . . . ?
C49 N12 C45 C44 179.6(7) . . . . ?
Ni2 N12 C45 C44 -17.6(9) . . . . ?
N11 C44 C45 N12 18.6(10) . . . . ?
C7 C44 C45 N12 -163.5(8) 3_545 . . . ?
N11 C44 C45 C46 -156.4(8) . . . . ?
C7 C44 C45 C46 21.5(13) 3_545 . . . ?
N12 C45 C46 C47 3.1(12) . . . . ?
C44 C45 C46 C47 177.7(8) . . . . ?
C45 C46 C47 C48 0.1(13) . . . . ?
C46 C47 C48 C49 -0.9(14) . . . . ?
C45 N12 C49 C48 4.4(13) . . . . ?
Ni2 N12 C49 C48 -156.3(7) . . . . ?
C47 C48 C49 N12 -1.4(14) . . . . ?
